data_2219469
loop_
_publ_author_name
'Khalaji, Aliakbar Dehno'
'Ng, Seik Weng'

_publ_section_title <i>N</i>,<i>N</i>'-Bis[(<i>E</i>)-2-Benzylidenepropylidene]ethane-1,2-diamine
_journal_coeditor_code XU2448
_journal_issue 9
_journal_name_full 'Acta Crystallographica Section E'
_journal_page_first o1771
_journal_paper_doi 10.1107/S1600536808025919
_journal_volume 64
_journal_year 2008
_chemical_formula_iupac 'C22 H24 N2'
_chemical_formula_moiety 'C22 H24 N2'
_chemical_formula_sum 'C22 H24 N2'
_chemical_formula_weight 316.43
_chemical_name_systematic
;
N,N'-Bis[(<i>E</i>)-2-Benzylidenepropylidene]ethane-1,2-diamine
;
_space_group_IT_number 2
_symmetry_cell_setting triclinic
_symmetry_space_group_name_Hall '-P 1'
_symmetry_space_group_name_H-M 'P -1'
_atom_sites_solution_hydrogens geom
_atom_sites_solution_primary direct
_atom_sites_solution_secondary difmap
_audit_creation_method SHELXL-97
_cell_angle_alpha 88.160(3)
_cell_angle_beta 76.865(2)
_cell_angle_gamma 78.651(3)
_cell_formula_units_Z 2
_cell_length_a 9.524(2)
_cell_length_b 9.576(2)
_cell_length_c 10.202(2)
_cell_measurement_reflns_used 1031
_cell_measurement_temperature 100(2)
_cell_measurement_theta_max 28.0
_cell_measurement_theta_min 3.2
_cell_volume 888.3(3)
_computing_cell_refinement 'SAINT (Bruker, 2007)'
_computing_data_collection 'APEX2 (Bruker, 2007)'
_computing_data_reduction 'SAINT (Bruker, 2007)'
_computing_molecular_graphics 'X-SEED (Barbour, 2001)'
_computing_publication_material 'publCIF (Westrip, 2008)'
_computing_structure_refinement 'SHELXL97 (Sheldrick, 2008)'
_computing_structure_solution 'SHELXS97 (Sheldrick, 2008)'
_diffrn_ambient_temperature 100(2)
_diffrn_measured_fraction_theta_full 0.959
_diffrn_measured_fraction_theta_max 0.959
_diffrn_measurement_device_type 'Bruker SMART APEX'
_diffrn_measurement_method \w
_diffrn_radiation_monochromator graphite
_diffrn_radiation_source 'fine-focus sealed tube'
_diffrn_radiation_type MoK\a
_diffrn_radiation_wavelength 0.71073
_diffrn_reflns_av_R_equivalents 0.0231
_diffrn_reflns_av_sigmaI/netI 0.0508
_diffrn_reflns_limit_h_max 11
_diffrn_reflns_limit_h_min -11
_diffrn_reflns_limit_k_max 7
_diffrn_reflns_limit_k_min -11
_diffrn_reflns_limit_l_max 12
_diffrn_reflns_limit_l_min -12
_diffrn_reflns_number 4114
_diffrn_reflns_theta_full 25.00
_diffrn_reflns_theta_max 25.00
_diffrn_reflns_theta_min 2.05
_diffrn_standards_decay_% 0
_diffrn_standards_interval_count 0
_diffrn_standards_interval_time 0
_diffrn_standards_number 0
_exptl_absorpt_coefficient_mu 0.069
_exptl_absorpt_correction_type none
_exptl_crystal_colour Colorless
_exptl_crystal_density_diffrn 1.183
_exptl_crystal_density_method 'not measured'
_exptl_crystal_description Block
_exptl_crystal_F_000 340
_exptl_crystal_size_max 0.24
_exptl_crystal_size_mid 0.12
_exptl_crystal_size_min 0.08
_refine_diff_density_max 0.343
_refine_diff_density_min -0.305
_refine_ls_extinction_method none
_refine_ls_goodness_of_fit_ref 1.132
_refine_ls_hydrogen_treatment constr
_refine_ls_matrix_type full
_refine_ls_number_parameters 219
_refine_ls_number_reflns 3015
_refine_ls_number_restraints 0
_refine_ls_restrained_S_all 1.132
_refine_ls_R_factor_all 0.0915
_refine_ls_R_factor_gt 0.0689
_refine_ls_shift/su_max 0.001
_refine_ls_shift/su_mean 0.001
_refine_ls_structure_factor_coef Fsqd
_refine_ls_weighting_details 'calc w=1/[\s^2^(Fo^2^)+(0.0966P)^2^+1.385P] where P=(Fo^2^+2Fc^2^)/3'
_refine_ls_weighting_scheme calc
_refine_ls_wR_factor_gt 0.2137
_refine_ls_wR_factor_ref 0.2278
_reflns_number_gt 2186
_reflns_number_total 3015
_reflns_threshold_expression I>2\s(I)
_cod_data_source_file xu2448.cif
_cod_data_source_block I
_cod_depositor_comments
;
The following automatic conversions were performed:
'_symmetry_cell_setting' value 'Triclinic' changed to 'triclinic'
according to '/home/saulius/struct/CIF-dictionaries/cif_core.dic'
dictionary named 'cif_core.dic' version 2.4.1 from
2010-06-29.

'_exptl_absorpt_correction_type' value 'None' changed to
'none' according to '/home/saulius/struct/CIF-dictionaries/cif_core.dic'
dictionary named 'cif_core.dic' version 2.4.1 from 2010-06-29.

Automatic conversion script
Id: cif_fix_enum 1527 2010-12-29 10:47:43Z saulius 

The following automatic conversions were performed:

'_symmetry_cell_setting' value 'Triclinic' changed to 'triclinic'
according to /home/saulius/struct/CIF-dictionaries/cif_core.dic
dictionary named 'cif_core.dic' version 2.4.1 from
2010-06-29.

'_exptl_absorpt_correction_type' value 'None' changed to
'none' according to
/home/saulius/struct/CIF-dictionaries/cif_core.dic dictionary named
'cif_core.dic' version 2.4.1 from 2010-06-29.

Automatic conversion script
Id: cif_fix_values 1715 2011-07-08 13:25:40Z adriana 
;
_cod_database_code 2219469
_cod_database_fobs_code 2219469

loop_
_symmetry_equiv_pos_as_xyz
'x, y, z'
'-x, -y, -z'

loop_
_atom_site_type_symbol
_atom_site_label
_atom_site_fract_x
_atom_site_fract_y
_atom_site_fract_z
_atom_site_U_iso_or_equiv
_atom_site_adp_type
_atom_site_calc_flag
_atom_site_refinement_flags
_atom_site_occupancy
N N1 0.3982(3) 1.1256(3) 0.1398(3) 0.0221(7) Uani d . 1
N N2 0.3642(3) 0.5970(3) 0.1443(3) 0.0220(7) Uani d . 1
C C1 0.1158(4) 1.3426(4) 0.6498(4) 0.0242(8) Uani d . 1
H H1 0.0674 1.3700 0.5785 0.029 Uiso calc R 1
C C2 0.0423(4) 1.3777(4) 0.7810(4) 0.0268(9) Uani d . 1
H H2 -0.0567 1.4279 0.7993 0.032 Uiso calc R 1
C C3 0.1114(4) 1.3405(4) 0.8862(4) 0.0238(8) Uani d . 1
H H3 0.0597 1.3646 0.9762 0.029 Uiso calc R 1
C C4 0.2550(4) 1.2685(4) 0.8602(4) 0.0238(8) Uani d . 1
H H4 0.3026 1.2428 0.9322 0.029 Uiso calc R 1
C C5 0.3297(4) 1.2335(4) 0.7291(3) 0.0218(8) Uani d . 1
H H5 0.4296 1.1860 0.7118 0.026 Uiso calc R 1
C C6 0.2613(4) 1.2668(4) 0.6210(3) 0.0209(8) Uani d . 1
C C7 0.3478(4) 1.2169(4) 0.4872(3) 0.0211(8) Uani d . 1
H H7 0.4501 1.1871 0.4819 0.025 Uiso calc R 1
C C8 0.3067(4) 1.2062(4) 0.3699(3) 0.0198(8) Uani d . 1
C C9 0.1543(4) 1.2473(5) 0.3469(4) 0.0358(10) Uani d . 1
H H9A 0.0849 1.2137 0.4217 0.054 Uiso calc R 1
H H9B 0.1502 1.2039 0.2625 0.054 Uiso calc R 1
H H9C 0.1279 1.3512 0.3415 0.054 Uiso calc R 1
C C10 0.4227(4) 1.1443(4) 0.2552(3) 0.0209(8) Uani d . 1
H H10 0.5204 1.1169 0.2671 0.025 Uiso calc R 1
C C11 0.5216(4) 1.0601(4) 0.0345(3) 0.0224(8) Uani d . 1
H H11A 0.6070 1.0211 0.0738 0.027 Uiso calc R 1
H H11B 0.5500 1.1325 -0.0326 0.027 Uiso calc R 1
C C12 0.1872(4) 0.8841(4) 0.6385(4) 0.0234(8) Uani d . 1
H H12 0.1826 0.9391 0.5599 0.028 Uiso calc R 1
C C13 0.1387(4) 0.9502(4) 0.7643(4) 0.0235(8) Uani d . 1
H H13 0.1002 1.0497 0.7709 0.028 Uiso calc R 1
C C14 0.1461(4) 0.8727(4) 0.8798(4) 0.0252(8) Uani d . 1
H H14 0.1117 0.9184 0.9656 0.030 Uiso calc R 1
C C15 0.2040(4) 0.7277(4) 0.8698(4) 0.0238(8) Uani d . 1
H H15 0.2112 0.6740 0.9488 0.029 Uiso calc R 1
C C16 0.2510(4) 0.6617(4) 0.7450(4) 0.0224(8) Uani d . 1
H H16 0.2901 0.5622 0.7394 0.027 Uiso calc R 1
C C17 0.2427(3) 0.7372(4) 0.6261(3) 0.0188(8) Uani d . 1
C C18 0.2977(4) 0.6565(4) 0.4993(4) 0.0210(8) Uani d . 1
H H18 0.3495 0.5626 0.5085 0.025 Uiso calc R 1
C C19 0.2885(4) 0.6906(4) 0.3718(3) 0.0201(8) Uani d . 1
C C20 0.2131(4) 0.8296(4) 0.3247(4) 0.0260(9) Uani d . 1
H H20A 0.1151 0.8581 0.3833 0.039 Uiso calc R 1
H H20B 0.2041 0.8184 0.2320 0.039 Uiso calc R 1
H H20C 0.2711 0.9028 0.3282 0.039 Uiso calc R 1
C C21 0.3610(4) 0.5804(4) 0.2695(3) 0.0207(8) Uani d . 1
H H21 0.4084 0.4915 0.2977 0.025 Uiso calc R 1
C C22 0.4398(4) 0.4776(4) 0.0556(3) 0.0245(8) Uani d . 1
H H22A 0.3687 0.4421 0.0145 0.029 Uiso calc R 1
H H22B 0.4845 0.3993 0.1079 0.029 Uiso calc R 1

loop_
_atom_site_aniso_label
_atom_site_aniso_U_11
_atom_site_aniso_U_22
_atom_site_aniso_U_33
_atom_site_aniso_U_12
_atom_site_aniso_U_13
_atom_site_aniso_U_23
N1 0.0217(15) 0.0204(16) 0.0237(17) -0.0038(12) -0.0043(13) -0.0017(12)
N2 0.0225(15) 0.0213(16) 0.0224(17) -0.0058(12) -0.0041(12) 0.0005(12)
C1 0.0238(18) 0.026(2) 0.0222(19) -0.0025(15) -0.0076(15) 0.0024(15)
C2 0.0238(19) 0.027(2) 0.028(2) -0.0021(16) -0.0043(16) -0.0027(16)
C3 0.0293(19) 0.0191(19) 0.0221(19) -0.0049(15) -0.0035(15) -0.0022(15)
C4 0.030(2) 0.0163(18) 0.027(2) -0.0048(15) -0.0112(16) 0.0010(15)
C5 0.0228(18) 0.0181(18) 0.026(2) -0.0040(15) -0.0085(15) 0.0012(15)
C6 0.0238(18) 0.0178(18) 0.0226(19) -0.0077(14) -0.0054(15) 0.0012(14)
C7 0.0198(17) 0.0186(18) 0.0239(19) -0.0034(14) -0.0031(15) -0.0003(15)
C8 0.0233(18) 0.0190(18) 0.0191(18) -0.0075(15) -0.0062(15) 0.0033(14)
C9 0.028(2) 0.053(3) 0.025(2) 0.0003(19) -0.0093(17) -0.0110(19)
C10 0.0200(17) 0.0176(18) 0.026(2) -0.0054(14) -0.0064(15) 0.0046(14)
C11 0.0220(18) 0.026(2) 0.0196(18) -0.0063(15) -0.0036(15) 0.0001(15)
C12 0.0253(19) 0.023(2) 0.026(2) -0.0094(15) -0.0108(16) 0.0056(15)
C13 0.0176(17) 0.0210(19) 0.031(2) -0.0011(14) -0.0054(15) -0.0033(15)
C14 0.0189(18) 0.030(2) 0.0243(19) -0.0042(15) 0.0006(15) -0.0064(16)
C15 0.0227(18) 0.030(2) 0.0179(18) -0.0043(16) -0.0046(15) 0.0036(15)
C16 0.0208(17) 0.0196(19) 0.027(2) -0.0033(15) -0.0076(15) 0.0042(15)
C17 0.0143(16) 0.0236(19) 0.0185(18) -0.0059(14) -0.0021(13) 0.0023(14)
C18 0.0196(17) 0.0153(18) 0.028(2) -0.0020(14) -0.0057(15) 0.0013(14)
C19 0.0190(17) 0.0210(19) 0.0215(19) -0.0072(14) -0.0043(14) 0.0018(14)
C20 0.028(2) 0.0214(19) 0.025(2) 0.0013(16) -0.0037(16) 0.0007(16)
C21 0.0236(18) 0.0176(18) 0.0222(19) -0.0061(15) -0.0059(14) 0.0014(14)
C22 0.031(2) 0.0207(19) 0.0220(19) -0.0058(16) -0.0067(16) -0.0025(15)

loop_
_atom_type_symbol
_atom_type_description
_atom_type_scat_dispersion_real
_atom_type_scat_dispersion_imag
_atom_type_scat_source
C C 0.0033 0.0016 'International Tables Vol C Tables 4.2.6.8 and 6.1.1.4'
H H 0.0000 0.0000 'International Tables Vol C Tables 4.2.6.8 and 6.1.1.4'
N N 0.0061 0.0033 'International Tables Vol C Tables 4.2.6.8 and 6.1.1.4'

loop_
_geom_angle_atom_site_label_1
_geom_angle_atom_site_label_2
_geom_angle_atom_site_label_3
_geom_angle_site_symmetry_1
_geom_angle_site_symmetry_3
_geom_angle
C10 N1 C11 . . 117.7(3)
C21 N2 C22 . . 117.0(3)
C2 C1 C6 . . 120.5(3)
C2 C1 H1 . . 119.8
C6 C1 H1 . . 119.8
C1 C2 C3 . . 120.7(3)
C1 C2 H2 . . 119.7
C3 C2 H2 . . 119.7
C4 C3 C2 . . 119.9(3)
C4 C3 H3 . . 120.0
C2 C3 H3 . . 120.0
C3 C4 C5 . . 119.8(3)
C3 C4 H4 . . 120.1
C5 C4 H4 . . 120.1
C4 C5 C6 . . 121.4(3)
C4 C5 H5 . . 119.3
C6 C5 H5 . . 119.3
C5 C6 C1 . . 117.6(3)
C5 C6 C7 . . 116.9(3)
C1 C6 C7 . . 125.5(3)
C8 C7 C6 . . 131.0(3)
C8 C7 H7 . . 114.5
C6 C7 H7 . . 114.5
C7 C8 C10 . . 116.5(3)
C7 C8 C9 . . 126.6(3)
C10 C8 C9 . . 116.9(3)
C8 C9 H9A . . 109.5
C8 C9 H9B . . 109.5
H9A C9 H9B . . 109.5
C8 C9 H9C . . 109.5
H9A C9 H9C . . 109.5
H9B C9 H9C . . 109.5
N1 C10 C8 . . 122.7(3)
N1 C10 H10 . . 118.6
C8 C10 H10 . . 118.6
N1 C11 C11 . 2_675 109.5(3)
N1 C11 H11A . . 109.8
C11 C11 H11A 2_675 . 109.8
N1 C11 H11B . . 109.8
C11 C11 H11B 2_675 . 109.8
H11A C11 H11B . . 108.2
C13 C12 C17 . . 120.8(3)
C13 C12 H12 . . 119.6
C17 C12 H12 . . 119.6
C14 C13 C12 . . 120.6(3)
C14 C13 H13 . . 119.7
C12 C13 H13 . . 119.7
C13 C14 C15 . . 119.6(3)
C13 C14 H14 . . 120.2
C15 C14 H14 . . 120.2
C16 C15 C14 . . 119.8(3)
C16 C15 H15 . . 120.1
C14 C15 H15 . . 120.1
C15 C16 C17 . . 121.8(3)
C15 C16 H16 . . 119.1
C17 C16 H16 . . 119.1
C12 C17 C16 . . 117.3(3)
C12 C17 C18 . . 125.6(3)
C16 C17 C18 . . 117.1(3)
C19 C18 C17 . . 132.0(3)
C19 C18 H18 . . 114.0
C17 C18 H18 . . 114.0
C18 C19 C21 . . 116.0(3)
C18 C19 C20 . . 126.8(3)
C21 C19 C20 . . 117.2(3)
C19 C20 H20A . . 109.5
C19 C20 H20B . . 109.5
H20A C20 H20B . . 109.5
C19 C20 H20C . . 109.5
H20A C20 H20C . . 109.5
H20B C20 H20C . . 109.5
N2 C21 C19 . . 123.5(3)
N2 C21 H21 . . 118.2
C19 C21 H21 . . 118.2
N2 C22 C22 . 2_665 110.4(4)
N2 C22 H22A . . 109.6
C22 C22 H22A 2_665 . 109.6
N2 C22 H22B . . 109.6
C22 C22 H22B 2_665 . 109.6
H22A C22 H22B . . 108.1

loop_
_geom_bond_atom_site_label_1
_geom_bond_atom_site_label_2
_geom_bond_site_symmetry_2
_geom_bond_distance
N1 C10 . 1.276(5)
N1 C11 . 1.452(5)
N2 C21 . 1.276(5)
N2 C22 . 1.446(5)
C1 C2 . 1.380(5)
C1 C6 . 1.403(5)
C1 H1 . 0.9500
C2 C3 . 1.384(5)
C2 H2 . 0.9500
C3 C4 . 1.375(5)
C3 H3 . 0.9500
C4 C5 . 1.382(5)
C4 H4 . 0.9500
C5 C6 . 1.401(5)
C5 H5 . 0.9500
C6 C7 . 1.465(5)
C7 C8 . 1.354(5)
C7 H7 . 0.9500
C8 C10 . 1.463(5)
C8 C9 . 1.497(5)
C9 H9A . 0.9800
C9 H9B . 0.9800
C9 H9C . 0.9800
C10 H10 . 0.9500
C11 C11 2_675 1.536(7)
C11 H11A . 0.9900
C11 H11B . 0.9900
C12 C13 . 1.389(5)
C12 C17 . 1.401(5)
C12 H12 . 0.9500
C13 C14 . 1.380(5)
C13 H13 . 0.9500
C14 C15 . 1.388(5)
C14 H14 . 0.9500
C15 C16 . 1.380(5)
C15 H15 . 0.9500
C16 C17 . 1.401(5)
C16 H16 . 0.9500
C17 C18 . 1.464(5)
C18 C19 . 1.349(5)
C18 H18 . 0.9500
C19 C21 . 1.462(5)
C19 C20 . 1.502(5)
C20 H20A . 0.9800
C20 H20B . 0.9800
C20 H20C . 0.9800
C21 H21 . 0.9500
C22 C22 2_665 1.534(7)
C22 H22A . 0.9900
C22 H22B . 0.9900

loop_
_geom_torsion_atom_site_label_1
_geom_torsion_atom_site_label_2
_geom_torsion_atom_site_label_3
_geom_torsion_atom_site_label_4
_geom_torsion_site_symmetry_4
_geom_torsion
C6 C1 C2 C3 . 0.9(6)
C1 C2 C3 C4 . 0.4(6)
C2 C3 C4 C5 . 0.0(5)
C3 C4 C5 C6 . -1.6(5)
C4 C5 C6 C1 . 2.8(5)
C4 C5 C6 C7 . -176.2(3)
C2 C1 C6 C5 . -2.4(5)
C2 C1 C6 C7 . 176.5(3)
C5 C6 C7 C8 . 165.1(4)
C1 C6 C7 C8 . -13.8(6)
C6 C7 C8 C10 . -177.0(3)
C6 C7 C8 C9 . 1.1(6)
C11 N1 C10 C8 . -178.6(3)
C7 C8 C10 N1 . 178.6(3)
C9 C8 C10 N1 . 0.2(5)
C10 N1 C11 C11 2_675 131.7(4)
C17 C12 C13 C14 . 0.8(5)
C12 C13 C14 C15 . 0.7(5)
C13 C14 C15 C16 . -1.2(5)
C14 C15 C16 C17 . 0.2(5)
C13 C12 C17 C16 . -1.8(5)
C13 C12 C17 C18 . -179.5(3)
C15 C16 C17 C12 . 1.3(5)
C15 C16 C17 C18 . 179.2(3)
C12 C17 C18 C19 . -12.3(6)
C16 C17 C18 C19 . 169.9(4)
C17 C18 C19 C21 . 178.9(3)
C17 C18 C19 C20 . -0.6(6)
C22 N2 C21 C19 . -179.8(3)
C18 C19 C21 N2 . -178.9(3)
C20 C19 C21 N2 . 0.6(5)
C21 N2 C22 C22 2_665 -124.0(4)
